data_1515852
loop_
_publ_author_name
'Karim, Arif R.'
'Linden, Anthony'
'Baldridge, Kim K.'
'Siegel, Jay S.'

_publ_section_title
;
 Symmetry and polar-\p effects on the dynamics of enshrouded aryl-alkyne
 molecular rotors
;
_journal_issue 1
_journal_name_full 'Chemical Science'
_journal_page_first 102
_journal_paper_doi 10.1039/c0sc00117a
_journal_volume 1
_journal_year 2010
_chemical_formula_moiety 'C31 H29 N'
_chemical_formula_sum 'C31 H29 N'
_chemical_formula_weight 415.58
_chemical_name_systematic
;
?
;
_space_group_IT_number 2
_symmetry_cell_setting triclinic
_symmetry_Int_Tables_number 2
_symmetry_space_group_name_Hall '-P 1'
_symmetry_space_group_name_H-M 'P -1'
_atom_sites_solution_hydrogens geom
_atom_sites_solution_primary direct
_atom_sites_solution_secondary difmap
_audit_creation_date 05-05-11
_audit_creation_method SHELXL-97
_cell_angle_alpha 80.8186(9)
_cell_angle_beta 74.9937(11)
_cell_angle_gamma 67.8783(10)
_cell_formula_units_Z 2
_cell_length_a 8.3091(2)
_cell_length_b 10.5240(2)
_cell_length_c 15.4592(3)
_cell_measurement_reflns_used 6886
_cell_measurement_temperature 160(1)
_cell_measurement_theta_max 30.0
_cell_measurement_theta_min 2.0
_cell_volume 1206.70(4)
_computing_cell_refinement 'DENZO-SMN (Otwinowski & Minor, 1997)'
_computing_data_collection 'COLLECT (Nonius, 2000)'
_computing_data_reduction 'DENZO-SMN and SCALEPACK (Otwinowski & Minor, 1997)'
_computing_molecular_graphics 'ORTEPII (Johnson, 1976)'
_computing_publication_material 'SHELXL97 and PLATON (Spek, 2005)'
_computing_structure_refinement 'SHELXL97 (Sheldrick, 1997)'
_computing_structure_solution 'SHELXS97 (Sheldrick, 1997)'
_diffrn_ambient_temperature 160(1)
_diffrn_detector '65 mm CCD camera on \k goniostat'
_diffrn_detector_area_resol_mean 9
_diffrn_measured_fraction_theta_full 0.997
_diffrn_measured_fraction_theta_max 0.997
_diffrn_measurement_device_type 'Nonius KappaCCD area-detector diffractometer'
_diffrn_measurement_method '\f and \w scans with \k offsets'
_diffrn_radiation_monochromator 'horizontally mounted graphite crystal'
_diffrn_radiation_source 'Nonius FR590 sealed tube generator'
_diffrn_radiation_type 'Mo K\a'
_diffrn_radiation_wavelength 0.71073
_diffrn_reflns_av_R_equivalents 0.0460
_diffrn_reflns_av_sigmaI/netI 0.0536
_diffrn_reflns_limit_h_max 11
_diffrn_reflns_limit_h_min 0
_diffrn_reflns_limit_k_max 14
_diffrn_reflns_limit_k_min -13
_diffrn_reflns_limit_l_max 21
_diffrn_reflns_limit_l_min -20
_diffrn_reflns_number 30830
_diffrn_reflns_theta_full 30.03
_diffrn_reflns_theta_max 30.03
_diffrn_reflns_theta_min 2.09
_diffrn_standards_decay_% 0
_diffrn_standards_number 0
_exptl_absorpt_coefficient_mu 0.0653
_exptl_absorpt_correction_type none
_exptl_crystal_colour colourless
_exptl_crystal_density_diffrn 1.144
_exptl_crystal_density_method 'not measured'
_exptl_crystal_description prism
_exptl_crystal_F_000 444
_exptl_crystal_size_max 0.25
_exptl_crystal_size_mid 0.20
_exptl_crystal_size_min 0.20
_refine_diff_density_max 0.274
_refine_diff_density_min -0.266
_refine_diff_density_rms 0.076
_refine_ls_extinction_coef 0.027(7)
_refine_ls_extinction_expression Fc^*^=kFc[1+0.001xFc^2^\l^3^/sin(2\q)]^-1/4^
_refine_ls_extinction_method SHELXL
_refine_ls_goodness_of_fit_ref 1.054
_refine_ls_hydrogen_treatment constr
_refine_ls_matrix_type full
_refine_ls_number_parameters 296
_refine_ls_number_reflns 7032
_refine_ls_number_restraints 0
_refine_ls_restrained_S_all 1.054
_refine_ls_R_factor_all 0.0882
_refine_ls_R_factor_gt 0.0558
_refine_ls_shift/su_max 0.001
_refine_ls_shift/su_mean 0.000
_refine_ls_structure_factor_coef Fsqd
_refine_ls_weighting_details 'w=1/[\s^2^(Fo^2^)+(0.0734P)^2^+0.1784P] where P=(Fo^2^+2Fc^2^)/3'
_refine_ls_weighting_scheme calc
_refine_ls_wR_factor_gt 0.1386
_refine_ls_wR_factor_ref 0.1591
_reflns_number_gt 4918
_reflns_number_total 7037
_reflns_threshold_expression 'I > 2\s(I)'
_cod_data_source_file c0sc00117a.txt
_cod_data_source_block SG0513
_cod_original_sg_symbol_H-M 'P -1 '
_cod_database_code 1515852

loop_
_symmetry_equiv_pos_as_xyz
'x, y, z'
'-x, -y, -z'

loop_
_atom_site_label
_atom_site_type_symbol
_atom_site_fract_x
_atom_site_fract_y
_atom_site_fract_z
_atom_site_U_iso_or_equiv
_atom_site_adp_type
_atom_site_occupancy
_atom_site_symmetry_multiplicity
_atom_site_calc_flag
_atom_site_refinement_flags
N1 N 0.99294(15) -0.19217(11) 0.28851(8) 0.0397(3) Uani 1 1 d .
C1 C 0.81302(15) 0.31554(12) 0.27098(8) 0.0275(3) Uani 1 1 d .
C2 C 0.70728(15) 0.37869(12) 0.35063(8) 0.0283(3) Uani 1 1 d .
C3 C 0.65382(17) 0.52049(13) 0.35098(9) 0.0353(3) Uani 1 1 d .
H3 H 0.5814 0.5647 0.4039 0.042 Uiso 1 1 calc R
C4 C 0.70460(18) 0.59854(13) 0.27524(9) 0.0393(3) Uani 1 1 d .
H4 H 0.6683 0.6953 0.2771 0.047 Uiso 1 1 calc R
C5 C 0.80818(17) 0.53641(13) 0.19667(9) 0.0369(3) Uani 1 1 d .
H5 H 0.8414 0.5910 0.1450 0.044 Uiso 1 1 calc R
C6 C 0.86324(15) 0.39506(12) 0.19331(8) 0.0295(3) Uani 1 1 d .
C7 C 0.87914(15) 0.16911(12) 0.26778(7) 0.0287(3) Uani 1 1 d .
C8 C 0.94800(16) 0.04752(13) 0.25988(8) 0.0308(3) Uani 1 1 d .
C9 C 1.05567(16) -0.09356(12) 0.24471(8) 0.0307(3) Uani 1 1 d .
C10 C 1.1020(2) -0.32238(14) 0.27475(11) 0.0472(4) Uani 1 1 d .
H10 H 1.0601 -0.3940 0.3042 0.057 Uiso 1 1 calc R
C11 C 1.2701(2) -0.35917(14) 0.22095(11) 0.0472(4) Uani 1 1 d .
H11 H 1.3426 -0.4533 0.2152 0.057 Uiso 1 1 calc R
C12 C 1.33145(19) -0.25737(15) 0.17555(10) 0.0436(3) Uani 1 1 d .
H12 H 1.4465 -0.2797 0.1372 0.052 Uiso 1 1 calc R
C13 C 1.22281(18) -0.12229(14) 0.18681(9) 0.0369(3) Uani 1 1 d .
H13 H 1.2611 -0.0497 0.1556 0.044 Uiso 1 1 calc R
C14 C 0.65831(15) 0.29149(12) 0.43161(8) 0.0280(3) Uani 1 1 d .
C15 C 0.49207(16) 0.27569(12) 0.45169(8) 0.0309(3) Uani 1 1 d .
C16 C 0.45254(16) 0.18728(13) 0.52426(8) 0.0336(3) Uani 1 1 d .
H16 H 0.3403 0.1760 0.5373 0.040 Uiso 1 1 calc R
C17 C 0.57304(17) 0.11538(13) 0.57786(8) 0.0336(3) Uani 1 1 d .
C18 C 0.73499(18) 0.13532(14) 0.55861(8) 0.0372(3) Uani 1 1 d .
H18 H 0.8175 0.0883 0.5958 0.045 Uiso 1 1 calc R
C19 C 0.77972(16) 0.22219(14) 0.48639(8) 0.0339(3) Uani 1 1 d .
C20 C 0.35765(19) 0.35386(16) 0.39505(11) 0.0468(4) Uani 1 1 d .
H201 H 0.2508 0.3293 0.4174 0.070 Uiso 1 1 calc R
H202 H 0.4089 0.3302 0.3326 0.070 Uiso 1 1 calc R
H203 H 0.3260 0.4528 0.3983 0.070 Uiso 1 1 calc R
C21 C 0.5305(2) 0.01719(15) 0.65481(9) 0.0440(3) Uani 1 1 d .
H211 H 0.4021 0.0357 0.6700 0.066 Uiso 1 1 calc R
H212 H 0.5679 0.0295 0.7071 0.066 Uiso 1 1 calc R
H213 H 0.5940 -0.0775 0.6374 0.066 Uiso 1 1 calc R
C22 C 0.95734(19) 0.24063(18) 0.46818(10) 0.0484(4) Uani 1 1 d .
H221 H 1.0189 0.1920 0.5165 0.073 Uiso 1 1 calc R
H222 H 0.9387 0.3387 0.4654 0.073 Uiso 1 1 calc R
H223 H 1.0298 0.2031 0.4108 0.073 Uiso 1 1 calc R
C23 C 0.97420(16) 0.32251(12) 0.11061(8) 0.0291(3) Uani 1 1 d .
C24 C 1.15940(16) 0.26810(13) 0.09792(8) 0.0332(3) Uani 1 1 d .
C25 C 1.25905(16) 0.18871(14) 0.02541(8) 0.0350(3) Uani 1 1 d .
H25 H 1.3851 0.1530 0.0164 0.042 Uiso 1 1 calc R
C26 C 1.17959(17) 0.16020(13) -0.03402(8) 0.0354(3) Uani 1 1 d .
C27 C 0.99576(18) 0.21817(15) -0.02159(9) 0.0401(3) Uani 1 1 d .
H27 H 0.9394 0.2016 -0.0626 0.048 Uiso 1 1 calc R
C28 C 0.89184(17) 0.29981(14) 0.04913(9) 0.0368(3) Uani 1 1 d .
C29 C 1.2508(2) 0.29015(19) 0.16374(11) 0.0544(4) Uani 1 1 d .
H291 H 1.3780 0.2352 0.1489 0.082 Uiso 1 1 calc R
H292 H 1.1984 0.2619 0.2247 0.082 Uiso 1 1 calc R
H293 H 1.2355 0.3877 0.1604 0.082 Uiso 1 1 calc R
C30 C 1.2871(2) 0.06843(18) -0.10941(10) 0.0497(4) Uani 1 1 d .
H301 H 1.4126 0.0581 -0.1192 0.075 Uiso 1 1 calc R
H302 H 1.2437 0.1093 -0.1643 0.075 Uiso 1 1 calc R
H303 H 1.2749 -0.0220 -0.0938 0.075 Uiso 1 1 calc R
C31 C 0.6923(2) 0.3598(2) 0.06089(12) 0.0650(5) Uani 1 1 d .
H311 H 0.6572 0.3276 0.0151 0.098 Uiso 1 1 calc R
H312 H 0.6538 0.4604 0.0546 0.098 Uiso 1 1 calc R
H313 H 0.6363 0.3305 0.1207 0.098 Uiso 1 1 calc R

loop_
_atom_site_aniso_label
_atom_site_aniso_U_11
_atom_site_aniso_U_22
_atom_site_aniso_U_33
_atom_site_aniso_U_23
_atom_site_aniso_U_13
_atom_site_aniso_U_12
N1 0.0409(6) 0.0302(6) 0.0488(7) 0.0011(5) -0.0122(5) -0.0132(5)
C1 0.0256(6) 0.0273(6) 0.0297(6) -0.0048(5) -0.0042(4) -0.0097(5)
C2 0.0261(6) 0.0302(6) 0.0290(6) -0.0068(5) -0.0023(4) -0.0111(5)
C3 0.0338(6) 0.0315(6) 0.0379(7) -0.0120(5) 0.0009(5) -0.0105(5)
C4 0.0414(7) 0.0259(6) 0.0467(8) -0.0074(5) -0.0011(6) -0.0112(5)
C5 0.0389(7) 0.0293(6) 0.0380(7) -0.0008(5) -0.0005(5) -0.0129(5)
C6 0.0276(6) 0.0295(6) 0.0303(6) -0.0041(5) -0.0029(5) -0.0103(5)
C7 0.0294(6) 0.0313(6) 0.0255(6) -0.0042(5) -0.0026(4) -0.0120(5)
C8 0.0341(6) 0.0303(6) 0.0282(6) -0.0036(5) -0.0055(5) -0.0116(5)
C9 0.0353(6) 0.0270(6) 0.0314(6) -0.0033(5) -0.0109(5) -0.0098(5)
C10 0.0531(9) 0.0280(7) 0.0637(10) 0.0031(6) -0.0207(7) -0.0149(6)
C11 0.0508(9) 0.0286(7) 0.0591(9) -0.0084(6) -0.0219(7) -0.0017(6)
C12 0.0392(7) 0.0410(8) 0.0447(8) -0.0105(6) -0.0094(6) -0.0043(6)
C13 0.0380(7) 0.0326(7) 0.0385(7) -0.0052(5) -0.0067(5) -0.0106(5)
C14 0.0278(6) 0.0303(6) 0.0260(6) -0.0083(5) -0.0007(4) -0.0111(5)
C15 0.0291(6) 0.0309(6) 0.0336(6) -0.0069(5) -0.0039(5) -0.0114(5)
C16 0.0302(6) 0.0361(7) 0.0361(7) -0.0093(5) 0.0007(5) -0.0161(5)
C17 0.0409(7) 0.0326(6) 0.0266(6) -0.0082(5) 0.0001(5) -0.0146(5)
C18 0.0388(7) 0.0447(8) 0.0288(6) -0.0032(5) -0.0089(5) -0.0142(6)
C19 0.0306(6) 0.0414(7) 0.0306(6) -0.0067(5) -0.0042(5) -0.0135(5)
C20 0.0372(7) 0.0484(8) 0.0601(9) 0.0084(7) -0.0180(7) -0.0207(6)
C21 0.0572(9) 0.0429(8) 0.0307(7) -0.0024(6) -0.0005(6) -0.0223(7)
C22 0.0357(7) 0.0679(10) 0.0469(8) 0.0019(7) -0.0120(6) -0.0243(7)
C23 0.0300(6) 0.0278(6) 0.0270(6) 0.0000(5) -0.0019(5) -0.0110(5)
C24 0.0316(6) 0.0355(7) 0.0319(6) -0.0029(5) -0.0040(5) -0.0128(5)
C25 0.0273(6) 0.0400(7) 0.0317(6) -0.0019(5) -0.0010(5) -0.0089(5)
C26 0.0368(7) 0.0372(7) 0.0250(6) -0.0014(5) -0.0009(5) -0.0092(6)
C27 0.0366(7) 0.0527(8) 0.0289(6) -0.0086(6) -0.0064(5) -0.0116(6)
C28 0.0302(6) 0.0450(8) 0.0307(6) -0.0057(5) -0.0039(5) -0.0087(6)
C29 0.0348(7) 0.0746(11) 0.0572(10) -0.0258(8) -0.0076(7) -0.0162(7)
C30 0.0444(8) 0.0602(10) 0.0350(7) -0.0152(7) -0.0021(6) -0.0072(7)
C31 0.0319(8) 0.1000(15) 0.0583(10) -0.0347(10) -0.0102(7) -0.0060(8)

loop_
_atom_type_symbol
_atom_type_description
_atom_type_number_in_cell
_atom_type_scat_dispersion_real
_atom_type_scat_dispersion_imag
_atom_type_scat_source
C C 62 0.0033 0.0016
; International Tables for Crystallography (1992).
Vol. C, Tables 4.2.6.8 and 6.1.1.4
;
H H 58 0.0000 0.0000
; International Tables for Crystallography (1992).
Vol. C, Tables 4.2.6.8 and 6.1.1.4
;
N N 2 0.0061 0.0033
; International Tables for Crystallography (1992).
Vol. C, Tables 4.2.6.8 and 6.1.1.4
;

loop_
_geom_angle_atom_site_label_1
_geom_angle_atom_site_label_2
_geom_angle_atom_site_label_3
_geom_angle
C10 N1 C9 116.15(12)
C2 C1 C6 120.69(10)
C2 C1 C7 121.04(10)
C6 C1 C7 118.22(10)
C3 C2 C1 118.51(11)
C3 C2 C14 122.24(10)
C1 C2 C14 119.26(10)
C4 C3 C2 120.93(11)
C4 C3 H3 119.5
C2 C3 H3 119.5
C3 C4 C5 120.56(12)
C3 C4 H4 119.7
C5 C4 H4 119.7
C6 C5 C4 120.31(12)
C6 C5 H5 119.8
C4 C5 H5 119.8
C5 C6 C1 119.00(11)
C5 C6 C23 122.72(11)
C1 C6 C23 118.28(10)
C8 C7 C1 174.12(12)
C7 C8 C9 171.03(13)
N1 C9 C13 122.92(12)
N1 C9 C8 118.61(11)
C13 C9 C8 118.45(11)
N1 C10 C11 124.46(13)
N1 C10 H10 117.8
C11 C10 H10 117.8
C12 C11 C10 118.76(13)
C12 C11 H11 120.6
C10 C11 H11 120.6
C11 C12 C13 118.65(14)
C11 C12 H12 120.7
C13 C12 H12 120.7
C12 C13 C9 119.03(13)
C12 C13 H13 120.5
C9 C13 H13 120.5
C19 C14 C15 119.74(11)
C19 C14 C2 120.20(10)
C15 C14 C2 120.03(11)
C16 C15 C14 119.38(11)
C16 C15 C20 120.44(11)
C14 C15 C20 120.18(11)
C17 C16 C15 121.54(11)
C17 C16 H16 119.2
C15 C16 H16 119.2
C16 C17 C18 118.32(12)
C16 C17 C21 121.04(12)
C18 C17 C21 120.64(12)
C17 C18 C19 121.80(12)
C17 C18 H18 119.1
C19 C18 H18 119.1
C18 C19 C14 119.17(11)
C18 C19 C22 119.87(12)
C14 C19 C22 120.96(12)
C15 C20 H201 109.5
C15 C20 H202 109.5
H201 C20 H202 109.5
C15 C20 H203 109.5
H201 C20 H203 109.5
H202 C20 H203 109.5
C17 C21 H211 109.5
C17 C21 H212 109.5
H211 C21 H212 109.5
C17 C21 H213 109.5
H211 C21 H213 109.5
H212 C21 H213 109.5
C19 C22 H221 109.5
C19 C22 H222 109.5
H221 C22 H222 109.5
C19 C22 H223 109.5
H221 C22 H223 109.5
H222 C22 H223 109.5
C24 C23 C28 119.74(11)
C24 C23 C6 120.17(11)
C28 C23 C6 119.90(11)
C25 C24 C23 119.25(11)
C25 C24 C29 120.06(11)
C23 C24 C29 120.65(11)
C26 C25 C24 121.88(12)
C26 C25 H25 119.1
C24 C25 H25 119.1
C25 C26 C27 117.95(12)
C25 C26 C30 121.69(12)
C27 C26 C30 120.36(12)
C26 C27 C28 121.87(12)
C26 C27 H27 119.1
C28 C27 H27 119.1
C27 C28 C23 119.23(11)
C27 C28 C31 120.29(12)
C23 C28 C31 120.46(12)
C24 C29 H291 109.5
C24 C29 H292 109.5
H291 C29 H292 109.5
C24 C29 H293 109.5
H291 C29 H293 109.5
H292 C29 H293 109.5
C26 C30 H301 109.5
C26 C30 H302 109.5
H301 C30 H302 109.5
C26 C30 H303 109.5
H301 C30 H303 109.5
H302 C30 H303 109.5
C28 C31 H311 109.5
C28 C31 H312 109.5
H311 C31 H312 109.5
C28 C31 H313 109.5
H311 C31 H313 109.5
H312 C31 H313 109.5

loop_
_geom_bond_atom_site_label_1
_geom_bond_atom_site_label_2
_geom_bond_distance
N1 C10 1.3425(18)
N1 C9 1.3444(16)
C1 C2 1.4110(16)
C1 C6 1.4139(16)
C1 C7 1.4324(16)
C2 C3 1.3879(17)
C2 C14 1.4919(16)
C3 C4 1.3863(19)
C3 H3 0.9500
C4 C5 1.3899(18)
C4 H4 0.9500
C5 C6 1.3874(17)
C5 H5 0.9500
C6 C23 1.4961(16)
C7 C8 1.2008(17)
C8 C9 1.4359(17)
C9 C13 1.3956(18)
C10 C11 1.374(2)
C10 H10 0.9500
C11 C12 1.373(2)
C11 H11 0.9500
C12 C13 1.3773(19)
C12 H12 0.9500
C13 H13 0.9500
C14 C19 1.3993(17)
C14 C15 1.4023(16)
C15 C16 1.3923(18)
C15 C20 1.5085(19)
C16 C17 1.3858(19)
C16 H16 0.9500
C17 C18 1.3888(18)
C17 C21 1.5076(18)
C18 C19 1.3914(18)
C18 H18 0.9500
C19 C22 1.5094(18)
C20 H201 0.9800
C20 H202 0.9800
C20 H203 0.9800
C21 H211 0.9800
C21 H212 0.9800
C21 H213 0.9800
C22 H221 0.9800
C22 H222 0.9800
C22 H223 0.9800
C23 C24 1.3965(17)
C23 C28 1.4005(18)
C24 C25 1.3919(18)
C24 C29 1.5082(19)
C25 C26 1.3861(18)
C25 H25 0.9500
C26 C27 1.3878(18)
C26 C30 1.5031(18)
C27 C28 1.3895(18)
C27 H27 0.9500
C28 C31 1.5074(19)
C29 H291 0.9800
C29 H292 0.9800
C29 H293 0.9800
C30 H301 0.9800
C30 H302 0.9800
C30 H303 0.9800
C31 H311 0.9800
C31 H312 0.9800
C31 H313 0.9800

loop_
_geom_torsion_atom_site_label_1
_geom_torsion_atom_site_label_2
_geom_torsion_atom_site_label_3
_geom_torsion_atom_site_label_4
_geom_torsion
C6 C1 C2 C3 -0.02(17)
C7 C1 C2 C3 177.05(11)
C6 C1 C2 C14 -179.38(10)
C7 C1 C2 C14 -2.31(17)
C1 C2 C3 C4 -0.74(19)
C14 C2 C3 C4 178.60(12)
C2 C3 C4 C5 1.0(2)
C3 C4 C5 C6 -0.5(2)
C4 C5 C6 C1 -0.27(19)
C4 C5 C6 C23 179.75(12)
C2 C1 C6 C5 0.52(17)
C7 C1 C6 C5 -176.63(11)
C2 C1 C6 C23 -179.50(10)
C7 C1 C6 C23 3.34(16)
C10 N1 C9 C13 1.03(19)
C10 N1 C9 C8 -177.32(12)
C9 N1 C10 C11 0.9(2)
N1 C10 C11 C12 -1.9(2)
C10 C11 C12 C13 0.9(2)
C11 C12 C13 C9 0.9(2)
N1 C9 C13 C12 -1.9(2)
C8 C9 C13 C12 176.42(11)
C3 C2 C14 C19 -98.79(15)
C1 C2 C14 C19 80.55(14)
C3 C2 C14 C15 82.97(15)
C1 C2 C14 C15 -97.69(13)
C19 C14 C15 C16 -2.22(17)
C2 C14 C15 C16 176.03(10)
C19 C14 C15 C20 177.80(12)
C2 C14 C15 C20 -3.94(17)
C14 C15 C16 C17 0.68(18)
C20 C15 C16 C17 -179.34(12)
C15 C16 C17 C18 1.19(18)
C15 C16 C17 C21 -178.42(11)
C16 C17 C18 C19 -1.55(19)
C21 C17 C18 C19 178.06(12)
C17 C18 C19 C14 0.03(19)
C17 C18 C19 C22 179.96(12)
C15 C14 C19 C18 1.87(18)
C2 C14 C19 C18 -176.38(11)
C15 C14 C19 C22 -178.07(12)
C2 C14 C19 C22 3.68(18)
C5 C6 C23 C24 93.51(15)
C1 C6 C23 C24 -86.46(14)
C5 C6 C23 C28 -91.40(15)
C1 C6 C23 C28 88.63(15)
C28 C23 C24 C25 -1.76(19)
C6 C23 C24 C25 173.34(11)
C28 C23 C24 C29 -179.43(13)
C6 C23 C24 C29 -4.34(19)
C23 C24 C25 C26 -0.99(19)
C29 C24 C25 C26 176.70(13)
C24 C25 C26 C27 2.6(2)
C24 C25 C26 C30 -176.78(13)
C25 C26 C27 C28 -1.5(2)
C30 C26 C27 C28 177.86(14)
C26 C27 C28 C23 -1.1(2)
C26 C27 C28 C31 -179.41(15)
C24 C23 C28 C27 2.8(2)
C6 C23 C28 C27 -172.32(12)
C24 C23 C28 C31 -178.93(14)
C6 C23 C28 C31 6.0(2)
